data_1548227
loop_
_publ_author_name
'Zhi-Wei Jiao'
'Yong-Qiang Tu'
'Qing Zhang'
'Wen-Xing Liu'
'Shu-Yu Zhang'
'Shao-Hua Wang'
'Fu-Min Zhang'
'Sen Jiang'

_publ_section_title
;
 Tandem C-H oxidation/cyclization/rearrangement and its application to
 asymmetric syntheses of (-)-brussonol and (-)-przewalskine E
;
_journal_name_full 'Nature Communications'
_journal_page_first 7332
_journal_paper_doi 10.1038/ncomms8332
_journal_volume 6
_journal_year 2015
_chemical_formula_moiety 'C18 H22 O5'
_chemical_formula_sum 'C18 H22 O5'
_chemical_formula_weight 318.35
_space_group_crystal_system triclinic
_space_group_IT_number 2
_space_group_name_Hall '-P 1'
_space_group_name_H-M_alt 'P -1'
_symmetry_space_group_name_Hall '-P 1'
_symmetry_space_group_name_H-M 'P -1'
_atom_sites_solution_hydrogens geom
_atom_sites_solution_primary direct
_cell_angle_alpha 104.353(11)
_cell_angle_beta 109.179(10)
_cell_angle_gamma 98.133(10)
_cell_formula_units_Z 2
_cell_length_a 8.7788(10)
_cell_length_b 9.8167(13)
_cell_length_c 10.4098(11)
_cell_measurement_reflns_used 2923
_cell_measurement_temperature 150.00(10)
_cell_measurement_theta_max 70.6450
_cell_measurement_theta_min 4.7070
_cell_volume 796.13(19)
_computing_cell_refinement
;
CrysAlisPro, Agilent Technologies,
Version 1.171.36.28 (release 01-02-2013 CrysAlis171 .NET)
(compiled Feb  1 2013,16:14:44)
;
_computing_data_collection
;
CrysAlisPro, Agilent Technologies,
Version 1.171.36.28 (release 01-02-2013 CrysAlis171 .NET)
(compiled Feb  1 2013,16:14:44)
;
_computing_data_reduction
;
CrysAlisPro, Agilent Technologies,
Version 1.171.36.28 (release 01-02-2013 CrysAlis171 .NET)
(compiled Feb  1 2013,16:14:44)
;
_computing_molecular_graphics 'Olex2 (Dolomanov et al., 2009)'
_computing_publication_material 'Olex2 (Dolomanov et al., 2009)'
_computing_structure_refinement 'ShelXL (Sheldrick, 2008)'
_computing_structure_solution 'ShelXS (Sheldrick, 2008)'
_diffrn_ambient_temperature 150.00(10)
_diffrn_detector_area_resol_mean 16.0733
_diffrn_measured_fraction_theta_full 0.989
_diffrn_measured_fraction_theta_max 0.983
_diffrn_measurement_device_type 'SuperNova, Dual, Cu at zero, Eos'
_diffrn_measurement_method '\w scans'
_diffrn_orient_matrix_UB_11 0.0325749000
_diffrn_orient_matrix_UB_12 0.1541556000
_diffrn_orient_matrix_UB_13 0.1010545000
_diffrn_orient_matrix_UB_21 -0.1636679000
_diffrn_orient_matrix_UB_22 0.0182552000
_diffrn_orient_matrix_UB_23 -0.1007411000
_diffrn_orient_matrix_UB_31 -0.0940279000
_diffrn_orient_matrix_UB_32 -0.0612705000
_diffrn_orient_matrix_UB_33 0.0828780000
_diffrn_radiation_monochromator mirror
_diffrn_radiation_type CuK\a
_diffrn_radiation_wavelength 1.54184
_diffrn_reflns_av_R_equivalents 0.0232
_diffrn_reflns_av_unetI/netI 0.0248
_diffrn_reflns_Laue_measured_fraction_full 0.989
_diffrn_reflns_Laue_measured_fraction_max 0.983
_diffrn_reflns_limit_h_max 10
_diffrn_reflns_limit_h_min -10
_diffrn_reflns_limit_k_max 12
_diffrn_reflns_limit_k_min -11
_diffrn_reflns_limit_l_max 12
_diffrn_reflns_limit_l_min -11
_diffrn_reflns_number 6122
_diffrn_reflns_point_group_measured_fraction_full 0.989
_diffrn_reflns_point_group_measured_fraction_max 0.983
_diffrn_reflns_theta_full 67.684
_diffrn_reflns_theta_max 70.667
_diffrn_reflns_theta_min 4.739
_diffrn_source 'SuperNova (Cu) X-ray Source'
_exptl_absorpt_coefficient_mu 0.792
_exptl_absorpt_correction_T_max 1.00000
_exptl_absorpt_correction_T_min 0.69664
_exptl_absorpt_correction_type multi-scan
_exptl_absorpt_process_details
;
CrysAlisPro, Agilent Technologies,
Version 1.171.36.28 (release 01-02-2013 CrysAlis171 .NET)
(compiled Feb  1 2013,16:14:44)
Empirical absorption correction using spherical harmonics,
 implemented in SCALE3 ABSPACK scaling algorithm.
;
_exptl_crystal_colour 'clear light colourless'
_exptl_crystal_density_diffrn 1.328
_exptl_crystal_description plate
_exptl_crystal_F_000 340
_exptl_crystal_size_max 0.31
_exptl_crystal_size_mid 0.25
_exptl_crystal_size_min 0.21
_refine_diff_density_max 0.323
_refine_diff_density_min -0.253
_refine_diff_density_rms 0.051
_refine_ls_extinction_coef .
_refine_ls_extinction_method none
_refine_ls_goodness_of_fit_ref 1.044
_refine_ls_hydrogen_treatment mixed
_refine_ls_matrix_type full
_refine_ls_number_parameters 212
_refine_ls_number_reflns 2999
_refine_ls_number_restraints 0
_refine_ls_restrained_S_all 1.044
_refine_ls_R_factor_all 0.0500
_refine_ls_R_factor_gt 0.0480
_refine_ls_shift/su_max 0.003
_refine_ls_shift/su_mean 0.000
_refine_ls_structure_factor_coef Fsqd
_refine_ls_weighting_details
;
 w=1/[\s^2^(Fo^2^)+(0.0840P)^2^+0.2627P]
 where P=(Fo^2^+2Fc^2^)/3
;
_refine_ls_weighting_scheme calc
_refine_ls_wR_factor_gt 0.1327
_refine_ls_wR_factor_ref 0.1350
_reflns_Friedel_coverage 0.000
_reflns_Friedel_fraction_full .
_reflns_Friedel_fraction_max .
_reflns_number_gt 2805
_reflns_number_total 2999
_reflns_threshold_expression 'I > 2\s(I)'
_cod_data_source_file ncomms8332-s4.cif
_cod_data_source_block jiaozhw1223
_cod_original_cell_volume 796.14(18)
_cod_database_code 1548227
_shelx_space_group_comment
;
The symmetry employed for this shelxl refinement is uniquely defined
by the following loop, which should always be used as a source of
symmetry information in preference to the above space-group names.
They are only intended as comments.
;
_reflns_odcompleteness_completeness 92.0
_reflns_odcompleteness_iscentric 1
_reflns_odcompleteness_theta 74.33
_olex2_refinement_description
;
1. Fixed Uiso
 At 1.2 times of:
  All C(H) groups, All C(H,H) groups
 At 1.5 times of:
  All C(H,H,H) groups
2.a Ternary CH refined with riding coordinates:
 C8(H8), C9(H9), C11(H11)
2.b Secondary CH2 refined with riding coordinates:
 C7(H7A,H7B), C10(H10A,H10B)
2.c Aromatic/amide H refined with riding coordinates:
 C17(H17)
2.d X=CH2 refined with riding coordinates:
 C18(H18A,H18B)
2.e Idealised Me refined as rotating group:
 C12(H12A,H12B,H12C), C13(H13A,H13B,H13C), C14(H14A,H14B,H14C), C15(H15A,H15B,
 H15C)
;

loop_
_space_group_symop_operation_xyz
'x, y, z'
'-x, -y, -z'

loop_
_atom_site_label
_atom_site_type_symbol
_atom_site_fract_x
_atom_site_fract_y
_atom_site_fract_z
_atom_site_U_iso_or_equiv
_atom_site_adp_type
_atom_site_occupancy
_atom_site_site_symmetry_order
_atom_site_calc_flag
_atom_site_refinement_flags_posn
_atom_site_refinement_flags_adp
_atom_site_refinement_flags_occupancy
_atom_site_disorder_assembly
_atom_site_disorder_group
O1 O 0.12834(13) 0.41998(12) 0.57874(11) 0.0306(3) Uani 1 1 d . . . . .
O2 O 0.29734(12) 0.68714(11) 0.80355(12) 0.0278(3) Uani 1 1 d . . . . .
O3 O 0.33229(12) 0.70089(11) 1.07668(11) 0.0272(3) Uani 1 1 d . . . . .
O4 O 0.04566(12) 0.05190(10) 0.69332(11) 0.0247(3) Uani 1 1 d . . . . .
O5 O -0.39837(16) -0.13585(13) 0.48930(13) 0.0421(3) Uani 1 1 d . . . . .
C1 C 0.09405(16) 0.31079(15) 0.74930(14) 0.0199(3) Uani 1 1 d . . . . .
C2 C 0.15550(16) 0.43315(15) 0.71930(14) 0.0215(3) Uani 1 1 d . . . . .
C3 C 0.23404(16) 0.56414(15) 0.82921(15) 0.0219(3) Uani 1 1 d . . . . .
C4 C 0.25391(16) 0.56996(15) 0.96936(15) 0.0213(3) Uani 1 1 d . . . . .
C5 C 0.19171(16) 0.44947(16) 1.00152(14) 0.0218(3) Uani 1 1 d . . . . .
C6 C 0.10821(16) 0.31981(15) 0.88899(14) 0.0201(3) Uani 1 1 d . . . . .
C7 C 0.03723(17) 0.18524(15) 0.91706(15) 0.0235(3) Uani 1 1 d . . . . .
H7A H -0.0413 0.2072 0.9646 0.028 Uiso 1 1 calc R . . . .
H7B H 0.1286 0.1575 0.9829 0.028 Uiso 1 1 calc R . . . .
C8 C -0.05296(17) 0.05841(15) 0.77915(15) 0.0226(3) Uani 1 1 d . . . . .
H8 H -0.0710 -0.0343 0.8019 0.027 Uiso 1 1 calc R . . . .
C9 C -0.22178(17) 0.07749(14) 0.68219(14) 0.0214(3) Uani 1 1 d . . . . .
H9 H -0.2612 0.1512 0.7402 0.026 Uiso 1 1 calc R . . . .
C10 C -0.17559(18) 0.13568(15) 0.57208(15) 0.0242(3) Uani 1 1 d . . . . .
H10A H -0.2243 0.0624 0.4757 0.029 Uiso 1 1 calc R . . . .
H10B H -0.2134 0.2251 0.5664 0.029 Uiso 1 1 calc R . . . .
C11 C 0.01432(17) 0.16666(15) 0.63226(14) 0.0224(3) Uani 1 1 d . . . . .
H11 H 0.0578 0.1611 0.5540 0.027 Uiso 1 1 calc R . . . .
C12 C 0.2700(2) 0.4573(2) 0.5455(2) 0.0423(4) Uani 1 1 d . . . . .
H12A H 0.2397 0.4195 0.4417 0.063 Uiso 1 1 calc GR . . . .
H12B H 0.3578 0.4152 0.5942 0.063 Uiso 1 1 calc GR . . . .
H12C H 0.3101 0.5631 0.5777 0.063 Uiso 1 1 calc GR . . . .
C13 C 0.17497(19) 0.76467(17) 0.75593(17) 0.0304(3) Uani 1 1 d . . . . .
H13A H 0.0904 0.7046 0.6627 0.046 Uiso 1 1 calc GR . . . .
H13B H 0.2284 0.8545 0.7468 0.046 Uiso 1 1 calc GR . . . .
H13C H 0.1224 0.7880 0.8257 0.046 Uiso 1 1 calc GR . . . .
C14 C 0.51079(18) 0.72768(17) 1.12826(17) 0.0307(3) Uani 1 1 d . . . . .
H14A H 0.5481 0.7361 1.0509 0.046 Uiso 1 1 calc GR . . . .
H14B H 0.5455 0.6471 1.1602 0.046 Uiso 1 1 calc GR . . . .
H14C H 0.5603 0.8180 1.2087 0.046 Uiso 1 1 calc GR . . . .
C15 C 0.21506(19) 0.45961(17) 1.15407(15) 0.0281(3) Uani 1 1 d . . . . .
H15A H 0.1067 0.4481 1.1632 0.042 Uiso 1 1 calc GR . . . .
H15B H 0.2869 0.5544 1.2184 0.042 Uiso 1 1 calc GR . . . .
H15C H 0.2667 0.3829 1.1797 0.042 Uiso 1 1 calc GR . . . .
C16 C -0.35130(18) -0.06631(15) 0.61546(16) 0.0273(3) Uani 1 1 d . . . . .
C17 C -0.41926(19) -0.12530(17) 0.70890(18) 0.0327(4) Uani 1 1 d . . . . .
H17 H -0.4898 -0.2204 0.6677 0.039 Uiso 1 1 calc R . . . .
C18 C -0.3905(2) -0.05765(19) 0.84396(19) 0.0348(4) Uani 1 1 d . . . . .
H18A H -0.3207 0.0376 0.8896 0.042 Uiso 1 1 calc R . . . .
H18B H -0.4397 -0.1042 0.8956 0.042 Uiso 1 1 calc R . . . .

loop_
_atom_site_aniso_label
_atom_site_aniso_U_11
_atom_site_aniso_U_22
_atom_site_aniso_U_33
_atom_site_aniso_U_23
_atom_site_aniso_U_13
_atom_site_aniso_U_12
O1 0.0314(6) 0.0393(6) 0.0211(5) 0.0142(4) 0.0088(4) 0.0031(5)
O2 0.0226(5) 0.0235(5) 0.0382(6) 0.0148(4) 0.0093(4) 0.0049(4)
O3 0.0189(5) 0.0244(5) 0.0302(6) -0.0016(4) 0.0067(4) 0.0054(4)
O4 0.0272(5) 0.0228(5) 0.0291(5) 0.0093(4) 0.0145(4) 0.0101(4)
O5 0.0484(7) 0.0318(6) 0.0316(6) -0.0007(5) 0.0109(5) -0.0045(5)
C1 0.0174(6) 0.0234(7) 0.0202(7) 0.0074(5) 0.0076(5) 0.0069(5)
C2 0.0194(6) 0.0266(7) 0.0203(7) 0.0102(5) 0.0070(5) 0.0074(5)
C3 0.0171(6) 0.0224(7) 0.0278(7) 0.0103(6) 0.0079(5) 0.0063(5)
C4 0.0155(6) 0.0217(7) 0.0234(7) 0.0027(5) 0.0058(5) 0.0064(5)
C5 0.0177(6) 0.0285(7) 0.0204(7) 0.0072(6) 0.0076(5) 0.0095(5)
C6 0.0170(6) 0.0243(7) 0.0210(7) 0.0086(5) 0.0075(5) 0.0075(5)
C7 0.0226(7) 0.0287(7) 0.0209(7) 0.0116(6) 0.0077(5) 0.0064(6)
C8 0.0243(7) 0.0225(7) 0.0255(7) 0.0114(6) 0.0115(6) 0.0079(5)
C9 0.0227(7) 0.0191(6) 0.0223(7) 0.0067(5) 0.0085(5) 0.0046(5)
C10 0.0259(7) 0.0243(7) 0.0202(7) 0.0074(5) 0.0064(5) 0.0041(6)
C11 0.0268(7) 0.0229(7) 0.0196(6) 0.0072(5) 0.0112(5) 0.0059(5)
C12 0.0493(10) 0.0444(10) 0.0360(9) 0.0087(7) 0.0268(8) 0.0014(8)
C13 0.0320(8) 0.0318(8) 0.0337(8) 0.0186(6) 0.0122(6) 0.0127(6)
C14 0.0202(7) 0.0327(8) 0.0301(8) 0.0036(6) 0.0034(6) 0.0047(6)
C15 0.0269(7) 0.0353(8) 0.0194(7) 0.0060(6) 0.0078(6) 0.0061(6)
C16 0.0247(7) 0.0219(7) 0.0308(8) 0.0065(6) 0.0067(6) 0.0043(6)
C17 0.0264(7) 0.0265(7) 0.0418(9) 0.0141(7) 0.0088(7) 0.0000(6)
C18 0.0294(8) 0.0372(8) 0.0418(9) 0.0220(7) 0.0134(7) 0.0037(7)

loop_
_atom_type_symbol
_atom_type_description
_atom_type_scat_dispersion_real
_atom_type_scat_dispersion_imag
_atom_type_scat_source
C C 0.0181 0.0091 'International Tables Vol C Tables 4.2.6.8 and 6.1.1.4'
H H 0.0000 0.0000 'International Tables Vol C Tables 4.2.6.8 and 6.1.1.4'
O O 0.0492 0.0322 'International Tables Vol C Tables 4.2.6.8 and 6.1.1.4'

loop_
_geom_angle_atom_site_label_1
_geom_angle_atom_site_label_2
_geom_angle_atom_site_label_3
_geom_angle
_geom_angle_site_symmetry_1
_geom_angle_site_symmetry_3
C2 O1 C12 117.18(12) . .
C3 O2 C13 113.04(11) . .
C4 O3 C14 112.64(10) . .
C8 O4 C11 102.80(10) . .
C2 C1 C6 120.19(13) . .
C2 C1 C11 120.61(12) . .
C6 C1 C11 119.20(12) . .
O1 C2 C1 117.52(12) . .
O1 C2 C3 122.43(13) . .
C3 C2 C1 119.99(13) . .
O2 C3 C2 121.54(12) . .
O2 C3 C4 119.25(12) . .
C2 C3 C4 119.18(13) . .
O3 C4 C3 118.21(13) . .
O3 C4 C5 119.98(12) . .
C5 C4 C3 121.76(13) . .
C4 C5 C6 118.29(12) . .
C4 C5 C15 120.39(13) . .
C6 C5 C15 121.32(13) . .
C1 C6 C5 120.49(13) . .
C1 C6 C7 118.71(12) . .
C5 C6 C7 120.77(12) . .
C6 C7 H7A 109.2 . .
C6 C7 H7B 109.2 . .
C6 C7 C8 111.93(11) . .
H7A C7 H7B 107.9 . .
C8 C7 H7A 109.2 . .
C8 C7 H7B 109.2 . .
O4 C8 C7 108.70(11) . .
O4 C8 H8 110.1 . .
O4 C8 C9 104.30(11) . .
C7 C8 H8 110.1 . .
C7 C8 C9 113.31(11) . .
C9 C8 H8 110.1 . .
C8 C9 H9 109.9 . .
C10 C9 C8 103.09(11) . .
C10 C9 H9 109.9 . .
C16 C9 C8 110.21(11) . .
C16 C9 H9 109.9 . .
C16 C9 C10 113.61(12) . .
C9 C10 H10A 111.2 . .
C9 C10 H10B 111.2 . .
H10A C10 H10B 109.1 . .
C11 C10 C9 102.80(11) . .
C11 C10 H10A 111.2 . .
C11 C10 H10B 111.2 . .
O4 C11 C1 109.02(11) . .
O4 C11 C10 102.85(11) . .
O4 C11 H11 110.8 . .
C1 C11 C10 112.22(11) . .
C1 C11 H11 110.8 . .
C10 C11 H11 110.8 . .
O1 C12 H12A 109.5 . .
O1 C12 H12B 109.5 . .
O1 C12 H12C 109.5 . .
H12A C12 H12B 109.5 . .
H12A C12 H12C 109.5 . .
H12B C12 H12C 109.5 . .
O2 C13 H13A 109.5 . .
O2 C13 H13B 109.5 . .
O2 C13 H13C 109.5 . .
H13A C13 H13B 109.5 . .
H13A C13 H13C 109.5 . .
H13B C13 H13C 109.5 . .
O3 C14 H14A 109.5 . .
O3 C14 H14B 109.5 . .
O3 C14 H14C 109.5 . .
H14A C14 H14B 109.5 . .
H14A C14 H14C 109.5 . .
H14B C14 H14C 109.5 . .
C5 C15 H15A 109.5 . .
C5 C15 H15B 109.5 . .
C5 C15 H15C 109.5 . .
H15A C15 H15B 109.5 . .
H15A C15 H15C 109.5 . .
H15B C15 H15C 109.5 . .
O5 C16 C9 122.43(14) . .
O5 C16 C17 119.05(14) . .
C17 C16 C9 118.51(13) . .
C16 C17 H17 117.1 . .
C18 C17 C16 125.87(14) . .
C18 C17 H17 117.1 . .
C17 C18 H18A 120.0 . .
C17 C18 H18B 120.0 . .
H18A C18 H18B 120.0 . .

loop_
_geom_bond_atom_site_label_1
_geom_bond_atom_site_label_2
_geom_bond_distance
_geom_bond_site_symmetry_2
O1 C2 1.3722(17) .
O1 C12 1.420(2) .
O2 C3 1.3805(17) .
O2 C13 1.4309(18) .
O3 C4 1.3807(17) .
O3 C14 1.4400(17) .
O4 C8 1.4309(16) .
O4 C11 1.4410(17) .
O5 C16 1.217(2) .
C1 C2 1.394(2) .
C1 C6 1.3972(19) .
C1 C11 1.5103(19) .
C2 C3 1.393(2) .
C3 C4 1.397(2) .
C4 C5 1.394(2) .
C5 C6 1.401(2) .
C5 C15 1.5086(19) .
C6 C7 1.5155(19) .
C7 H7A 0.9900 .
C7 H7B 0.9900 .
C7 C8 1.525(2) .
C8 H8 1.0000 .
C8 C9 1.5620(18) .
C9 H9 1.0000 .
C9 C10 1.5391(19) .
C9 C16 1.5195(19) .
C10 H10A 0.9900 .
C10 H10B 0.9900 .
C10 C11 1.5298(19) .
C11 H11 1.0000 .
C12 H12A 0.9800 .
C12 H12B 0.9800 .
C12 H12C 0.9800 .
C13 H13A 0.9800 .
C13 H13B 0.9800 .
C13 H13C 0.9800 .
C14 H14A 0.9800 .
C14 H14B 0.9800 .
C14 H14C 0.9800 .
C15 H15A 0.9800 .
C15 H15B 0.9800 .
C15 H15C 0.9800 .
C16 C17 1.483(2) .
C17 H17 0.9500 .
C17 C18 1.318(2) .
C18 H18A 0.9500 .
C18 H18B 0.9500 .

loop_
_geom_torsion_atom_site_label_1
_geom_torsion_atom_site_label_2
_geom_torsion_atom_site_label_3
_geom_torsion_atom_site_label_4
_geom_torsion
_geom_torsion_site_symmetry_1
_geom_torsion_site_symmetry_2
_geom_torsion_site_symmetry_3
_geom_torsion_site_symmetry_4
O1 C2 C3 O2 -3.6(2) . . . .
O1 C2 C3 C4 178.53(11) . . . .
O2 C3 C4 O3 1.97(18) . . . .
O2 C3 C4 C5 179.59(11) . . . .
O3 C4 C5 C6 177.94(11) . . . .
O3 C4 C5 C15 -2.28(19) . . . .
O4 C8 C9 C10 -20.35(13) . . . .
O4 C8 C9 C16 101.24(12) . . . .
O5 C16 C17 C18 -174.21(16) . . . .
C1 C2 C3 O2 179.55(11) . . . .
C1 C2 C3 C4 1.6(2) . . . .
C1 C6 C7 C8 -4.10(17) . . . .
C2 C1 C6 C5 -3.4(2) . . . .
C2 C1 C6 C7 178.91(11) . . . .
C2 C1 C11 O4 148.32(12) . . . .
C2 C1 C11 C10 -98.42(14) . . . .
C2 C3 C4 O3 179.93(11) . . . .
C2 C3 C4 C5 -2.4(2) . . . .
C3 C4 C5 C6 0.4(2) . . . .
C3 C4 C5 C15 -179.87(12) . . . .
C4 C5 C6 C1 2.54(19) . . . .
C4 C5 C6 C7 -179.77(11) . . . .
C5 C6 C7 C8 178.18(11) . . . .
C6 C1 C2 O1 -175.83(11) . . . .
C6 C1 C2 C3 1.2(2) . . . .
C6 C1 C11 O4 -30.61(16) . . . .
C6 C1 C11 C10 82.65(15) . . . .
C6 C7 C8 O4 43.88(14) . . . .
C6 C7 C8 C9 -71.57(14) . . . .
C7 C8 C9 C10 97.69(13) . . . .
C7 C8 C9 C16 -140.73(12) . . . .
C8 O4 C11 C1 69.29(12) . . . .
C8 O4 C11 C10 -49.98(12) . . . .
C8 C9 C10 C11 -9.00(13) . . . .
C8 C9 C16 O5 -106.98(16) . . . .
C8 C9 C16 C17 71.45(16) . . . .
C9 C10 C11 O4 35.41(13) . . . .
C9 C10 C11 C1 -81.61(13) . . . .
C9 C16 C17 C18 7.3(2) . . . .
C10 C9 C16 O5 8.1(2) . . . .
C10 C9 C16 C17 -173.45(13) . . . .
C11 O4 C8 C7 -77.45(12) . . . .
C11 O4 C8 C9 43.70(12) . . . .
C11 C1 C2 O1 5.26(19) . . . .
C11 C1 C2 C3 -177.70(12) . . . .
C11 C1 C6 C5 175.58(11) . . . .
C11 C1 C6 C7 -2.15(18) . . . .
C12 O1 C2 C1 -124.39(15) . . . .
C12 O1 C2 C3 58.65(19) . . . .
C13 O2 C3 C2 84.21(16) . . . .
C13 O2 C3 C4 -97.88(15) . . . .
C14 O3 C4 C3 -83.05(15) . . . .
C14 O3 C4 C5 99.28(15) . . . .
C15 C5 C6 C1 -177.23(11) . . . .
C15 C5 C6 C7 0.46(19) . . . .
C16 C9 C10 C11 -128.25(12) . . . .
